data_4337318
loop_
_publ_author_name
'Berger, Christopher J.'
'He, Gang'
'Merten, Christian'
'McDonald, Robert'
'Ferguson, Michael J.'
'Rivard, Eric'

_publ_section_title
;
 Synthesis and luminescent properties of lewis base-appended
 borafluorenes.
;
_journal_issue 3
_journal_name_full 'Inorganic chemistry'
_journal_page_first 1475
_journal_page_last 1486
_journal_paper_doi 10.1021/ic402408t
_journal_volume 53
_journal_year 2014
_chemical_formula_moiety 'C28 H39 N2, 2(C H2 Cl2), Br'
_chemical_formula_sum 'C30 H43 Br Cl4 N2'
_chemical_formula_weight 653.37
_chemical_name_common 13
_chemical_name_systematic
; 
 ? 
;
_space_group_IT_number 2
_symmetry_cell_setting triclinic
_symmetry_space_group_name_Hall '-P 1'
_symmetry_space_group_name_H-M 'P -1'
_atom_sites_solution_hydrogens geom
_atom_sites_solution_primary direct
_atom_sites_solution_secondary difmap
_audit_creation_method SHELXL-97
_cell_angle_alpha 79.3360(10)
_cell_angle_beta 85.4340(10)
_cell_angle_gamma 89.7850(10)
_cell_formula_units_Z 2
_cell_length_a 11.6745(3)
_cell_length_b 12.1104(3)
_cell_length_c 12.2440(3)
_cell_measurement_reflns_used 9434
_cell_measurement_temperature 173(2)
_cell_measurement_theta_max 68.27
_cell_measurement_theta_min 3.69
_cell_volume 1695.69(7)
_computing_cell_refinement 'Bruker SAINT'
_computing_data_collection 'Bruker APEX2'
_computing_data_reduction 'Bruker SAINT'
_computing_molecular_graphics 'Bruker SHELXTL'
_computing_publication_material 'Bruker SHELXTL'
_computing_structure_refinement 'SHELXL-97 (Sheldrick, 2008)'
_computing_structure_solution 'SHELXD (Schneider & Sheldrick, 2002)'
_diffrn_ambient_temperature 173(2)
_diffrn_measured_fraction_theta_full 0.955
_diffrn_measured_fraction_theta_max 0.950
_diffrn_measurement_device_type 'Bruker APEX-II CCD'
_diffrn_measurement_method '\f and \w scans'
_diffrn_radiation_monochromator graphite
_diffrn_radiation_source 'fine-focus sealed tube'
_diffrn_radiation_type CuK\a
_diffrn_radiation_wavelength 1.54178
_diffrn_reflns_av_R_equivalents 0.0125
_diffrn_reflns_av_sigmaI/netI 0.0208
_diffrn_reflns_limit_h_max 13
_diffrn_reflns_limit_h_min -13
_diffrn_reflns_limit_k_max 14
_diffrn_reflns_limit_k_min -14
_diffrn_reflns_limit_l_max 14
_diffrn_reflns_limit_l_min -14
_diffrn_reflns_number 11375
_diffrn_reflns_theta_full 67.50
_diffrn_reflns_theta_max 68.35
_diffrn_reflns_theta_min 3.69
_exptl_absorpt_coefficient_mu 4.698
_exptl_absorpt_correction_T_max 0.7225
_exptl_absorpt_correction_T_min 0.3246
_exptl_absorpt_correction_type numerical
_exptl_absorpt_process_details 'SADABS (Sheldrick, 2008)'
_exptl_crystal_colour colourless
_exptl_crystal_density_diffrn 1.280
_exptl_crystal_density_method 'not measured'
_exptl_crystal_description fragment
_exptl_crystal_F_000 680
_exptl_crystal_size_max 0.31
_exptl_crystal_size_mid 0.13
_exptl_crystal_size_min 0.07
_refine_diff_density_max 0.674
_refine_diff_density_min -0.533
_refine_diff_density_rms 0.054
_refine_ls_extinction_method none
_refine_ls_goodness_of_fit_ref 1.039
_refine_ls_hydrogen_treatment constr
_refine_ls_matrix_type full
_refine_ls_number_parameters 362
_refine_ls_number_reflns 5928
_refine_ls_number_restraints 6
_refine_ls_restrained_S_all 1.040
_refine_ls_R_factor_all 0.0463
_refine_ls_R_factor_gt 0.0419
_refine_ls_shift/su_max 0.005
_refine_ls_shift/su_mean 0.000
_refine_ls_structure_factor_coef Fsqd
_refine_ls_weighting_details 'calc w=1/[\s^2^(Fo^2^)+(0.0612P)^2^+1.2115P] where P=(Fo^2^+2Fc^2^)/3'
_refine_ls_weighting_scheme calc
_refine_ls_wR_factor_gt 0.1129
_refine_ls_wR_factor_ref 0.1166
_reflns_number_gt 5299
_reflns_number_total 5928
_reflns_threshold_expression I>2\s(I)
_cod_data_source_file ic402408t_si_002.cif
_cod_data_source_block riv12e5
_cod_depositor_comments
;
The following automatic conversions were performed:

'_symmetry_cell_setting' value 'Triclinic' changed to 'triclinic'
according to
/usr/data/users/saulius/automatic-downloads/current/ACS/lib/dictionaries/cif_core.dic
dictionary named 'cif_core.dic' version 2.4.2 from 2011-04-26.

Automatic conversion script
Id: cif_fix_values 2281 2013-09-26 08:29:07Z andrius 
;
_cod_database_code 4337318

loop_
_symmetry_equiv_pos_as_xyz
'x, y, z'
'-x, -y, -z'

loop_
_atom_site_label
_atom_site_type_symbol
_atom_site_fract_x
_atom_site_fract_y
_atom_site_fract_z
_atom_site_U_iso_or_equiv
_atom_site_adp_type
_atom_site_occupancy
_atom_site_symmetry_multiplicity
_atom_site_calc_flag
_atom_site_refinement_flags
_atom_site_disorder_assembly
_atom_site_disorder_group
Br Br 0.16974(2) 0.65260(2) 0.02106(3) 0.04912(11) Uani 1 1 d . . .
N1 N 0.11108(17) 0.18029(16) 0.20927(16) 0.0372(4) Uani 1 1 d . . .
N2 N 0.23905(17) 0.30818(16) 0.21085(16) 0.0370(4) Uani 1 1 d . . .
C1 C 0.2045(2) 0.20366(19) 0.25761(19) 0.0363(5) Uani 1 1 d . . .
C2 C 0.2608(2) 0.1274(2) 0.3455(2) 0.0481(6) Uani 1 1 d . . .
H2A H 0.2021 0.0877 0.4002 0.058 Uiso 1 1 calc R . .
H2B H 0.3107 0.1712 0.3826 0.058 Uiso 1 1 calc R . .
H2C H 0.3070 0.0728 0.3119 0.058 Uiso 1 1 calc R . .
C3 C 0.0853(2) 0.2727(2) 0.1304(2) 0.0417(5) Uani 1 1 d . . .
H3 H 0.0230 0.2785 0.0843 0.050 Uiso 1 1 calc R . .
C4 C 0.1647(2) 0.3525(2) 0.1313(2) 0.0416(5) Uani 1 1 d . . .
H4 H 0.1692 0.4254 0.0861 0.050 Uiso 1 1 calc R . .
C11 C 0.0496(2) 0.0735(2) 0.2338(2) 0.0411(5) Uani 1 1 d . . .
C12 C 0.0981(2) -0.0161(2) 0.1898(2) 0.0469(6) Uani 1 1 d . . .
C13 C 0.0376(3) -0.1184(3) 0.2145(3) 0.0584(8) Uani 1 1 d . . .
H13 H 0.0675 -0.1816 0.1862 0.070 Uiso 1 1 calc R . .
C14 C -0.0649(3) -0.1280(3) 0.2795(3) 0.0646(9) Uani 1 1 d . . .
H14 H -0.1046 -0.1982 0.2963 0.077 Uiso 1 1 calc R . .
C15 C -0.1109(3) -0.0380(3) 0.3205(3) 0.0603(8) Uani 1 1 d . . .
H15 H -0.1823 -0.0468 0.3644 0.072 Uiso 1 1 calc R . .
C16 C -0.0545(2) 0.0665(2) 0.2989(2) 0.0477(6) Uani 1 1 d . . .
C17 C 0.2091(3) -0.0055(2) 0.1151(2) 0.0526(7) Uani 1 1 d . . .
H17 H 0.2459 0.0683 0.1179 0.063 Uiso 1 1 calc R . .
C18 C 0.1847(3) -0.0055(3) -0.0058(3) 0.0700(9) Uani 1 1 d . . .
H18A H 0.2571 0.0022 -0.0529 0.084 Uiso 1 1 calc R . .
H18B H 0.1346 0.0576 -0.0315 0.084 Uiso 1 1 calc R . .
H18C H 0.1465 -0.0763 -0.0104 0.084 Uiso 1 1 calc R . .
C19 C 0.2937(3) -0.0984(3) 0.1544(3) 0.0685(9) Uani 1 1 d . . .
H19A H 0.3644 -0.0881 0.1047 0.082 Uiso 1 1 calc R . .
H19B H 0.2591 -0.1717 0.1532 0.082 Uiso 1 1 calc R . .
H19C H 0.3117 -0.0949 0.2305 0.082 Uiso 1 1 calc R . .
C20 C -0.1055(3) 0.1653(3) 0.3448(2) 0.0557(7) Uani 1 1 d . . .
H20 H -0.0555 0.2320 0.3118 0.067 Uiso 1 1 calc R . .
C21 C -0.1024(6) 0.1504(4) 0.4681(4) 0.129(2) Uani 1 1 d . . .
H21A H -0.0245 0.1303 0.4885 0.154 Uiso 1 1 calc R . .
H21B H -0.1563 0.0904 0.5044 0.154 Uiso 1 1 calc R . .
H21C H -0.1243 0.2207 0.4926 0.154 Uiso 1 1 calc R . .
C22 C -0.2242(4) 0.1930(5) 0.3090(5) 0.124(2) Uani 1 1 d . . .
H22A H -0.2229 0.2026 0.2277 0.149 Uiso 1 1 calc R . .
H22B H -0.2497 0.2627 0.3327 0.149 Uiso 1 1 calc R . .
H22C H -0.2773 0.1316 0.3434 0.149 Uiso 1 1 calc R . .
C31 C 0.3441(2) 0.3603(2) 0.2336(2) 0.0415(5) Uani 1 1 d . . .
C32 C 0.4457(2) 0.3346(2) 0.1769(2) 0.0450(6) Uani 1 1 d . . .
C33 C 0.5469(3) 0.3811(2) 0.2040(3) 0.0564(7) Uani 1 1 d . . .
H33 H 0.6187 0.3661 0.1677 0.068 Uiso 1 1 calc R . .
C34 C 0.5426(3) 0.4486(3) 0.2835(3) 0.0669(9) Uani 1 1 d . . .
H34 H 0.6120 0.4781 0.3025 0.080 Uiso 1 1 calc R . .
C35 C 0.4398(3) 0.4741(3) 0.3357(3) 0.0667(9) Uani 1 1 d . . .
H35 H 0.4396 0.5215 0.3895 0.080 Uiso 1 1 calc R . .
C36 C 0.3362(3) 0.4317(2) 0.3112(2) 0.0541(7) Uani 1 1 d . . .
C37 C 0.4497(2) 0.2625(2) 0.0878(3) 0.0512(7) Uani 1 1 d . . .
H37 H 0.3703 0.2331 0.0851 0.061 Uiso 1 1 calc R . .
C38 C 0.4863(3) 0.3320(3) -0.0261(3) 0.0666(8) Uani 1 1 d . . .
H38A H 0.4343 0.3956 -0.0423 0.080 Uiso 1 1 calc R . .
H38B H 0.4833 0.2851 -0.0830 0.080 Uiso 1 1 calc R . .
H38C H 0.5650 0.3602 -0.0263 0.080 Uiso 1 1 calc R . .
C39 C 0.5286(3) 0.1619(3) 0.1148(3) 0.0740(10) Uani 1 1 d . . .
H39A H 0.5036 0.1180 0.1883 0.089 Uiso 1 1 calc R . .
H39B H 0.6077 0.1885 0.1151 0.089 Uiso 1 1 calc R . .
H39C H 0.5250 0.1146 0.0582 0.089 Uiso 1 1 calc R . .
C40 C 0.2222(3) 0.4601(3) 0.3660(3) 0.0741(10) Uani 1 1 d . . .
H40 H 0.1620 0.4445 0.3169 0.089 Uiso 1 1 calc R . .
C41 C 0.2112(4) 0.5828(3) 0.3754(4) 0.0905(12) Uani 1 1 d . . .
H41A H 0.2293 0.6300 0.3019 0.109 Uiso 1 1 calc R . .
H41B H 0.2649 0.6006 0.4275 0.109 Uiso 1 1 calc R . .
H41C H 0.1325 0.5973 0.4029 0.109 Uiso 1 1 calc R . .
C42 C 0.1941(6) 0.3855(4) 0.4781(5) 0.142(3) Uani 1 1 d . . .
H42A H 0.1195 0.4067 0.5104 0.171 Uiso 1 1 calc R . .
H42B H 0.2537 0.3944 0.5279 0.171 Uiso 1 1 calc R . .
H42C H 0.1907 0.3070 0.4688 0.171 Uiso 1 1 calc R . .
Cl1S Cl 0.20658(9) 0.35003(9) 0.83414(8) 0.0778(3) Uani 1 1 d . . .
Cl2S Cl 0.08918(12) 0.52780(11) 0.69641(9) 0.1022(4) Uani 1 1 d . . .
C1S C 0.1040(3) 0.4574(3) 0.8325(3) 0.0677(9) Uani 1 1 d . . .
H1SA H 0.0290 0.4245 0.8660 0.081 Uiso 1 1 calc R . .
H1SB H 0.1281 0.5116 0.8780 0.081 Uiso 1 1 calc R . .
Cl3S Cl 0.3969(2) 0.1248(2) 0.7398(2) 0.1043(7) Uani 0.50 1 d PD A -1
Cl4S Cl 0.5280(5) 0.2321(5) 0.5406(3) 0.156(2) Uani 0.50 1 d PD A -1
C2S C 0.4741(9) 0.2407(7) 0.6719(7) 0.080(3) Uani 0.50 1 d PD A -1
H2SA H 0.4241 0.3072 0.6681 0.096 Uiso 0.50 1 calc PR A -1
H2SB H 0.5387 0.2526 0.7164 0.096 Uiso 0.50 1 calc PR A -1
Cl5S Cl 0.5062(3) 0.0561(3) 0.5209(3) 0.1370(12) Uani 0.50 1 d PD B -2
Cl6S Cl 0.4246(6) 0.2191(6) 0.6480(6) 0.215(3) Uani 0.50 1 d PD B -2
C3S C 0.5177(14) 0.1884(11) 0.5444(15) 0.183(12) Uani 0.50 1 d PD B -2
H3SA H 0.5052 0.2415 0.4747 0.220 Uiso 0.50 1 calc PR B -2
H3SB H 0.5971 0.2006 0.5631 0.220 Uiso 0.50 1 calc PR B -2

loop_
_atom_site_aniso_label
_atom_site_aniso_U_11
_atom_site_aniso_U_22
_atom_site_aniso_U_33
_atom_site_aniso_U_23
_atom_site_aniso_U_13
_atom_site_aniso_U_12
Br 0.03928(18) 0.03843(16) 0.0724(2) -0.01677(12) -0.00606(12) -0.00171(11)
N1 0.0353(12) 0.0355(10) 0.0407(10) -0.0063(8) -0.0037(8) 0.0012(8)
N2 0.0365(12) 0.0333(10) 0.0418(10) -0.0099(8) -0.0009(8) 0.0012(8)
C1 0.0347(13) 0.0346(11) 0.0401(12) -0.0089(9) -0.0013(9) 0.0020(9)
C2 0.0479(16) 0.0436(14) 0.0518(15) -0.0020(11) -0.0139(11) -0.0011(11)
C3 0.0397(15) 0.0424(13) 0.0418(13) -0.0043(10) -0.0042(10) 0.0062(10)
C4 0.0438(15) 0.0367(12) 0.0428(13) -0.0048(10) -0.0005(10) 0.0071(10)
C11 0.0361(14) 0.0425(13) 0.0439(13) -0.0028(10) -0.0093(10) -0.0060(10)
C12 0.0514(17) 0.0431(14) 0.0481(14) -0.0104(11) -0.0100(11) -0.0057(11)
C13 0.072(2) 0.0479(15) 0.0581(17) -0.0122(13) -0.0139(14) -0.0153(14)
C14 0.072(2) 0.0612(19) 0.0595(18) -0.0040(15) -0.0129(15) -0.0307(16)
C15 0.0501(18) 0.072(2) 0.0542(16) 0.0034(14) -0.0076(13) -0.0209(15)
C16 0.0370(15) 0.0582(16) 0.0450(14) 0.0005(12) -0.0092(10) -0.0048(12)
C17 0.0553(18) 0.0422(14) 0.0636(17) -0.0197(12) -0.0015(13) -0.0016(12)
C18 0.078(3) 0.071(2) 0.0595(19) -0.0127(16) 0.0022(16) 0.0062(18)
C19 0.068(2) 0.0625(19) 0.081(2) -0.0275(17) -0.0121(17) 0.0098(16)
C20 0.0415(17) 0.0633(18) 0.0565(16) 0.0011(13) 0.0034(12) 0.0062(13)
C21 0.224(7) 0.097(3) 0.079(3) -0.034(3) -0.062(4) 0.071(4)
C22 0.065(3) 0.173(6) 0.149(5) -0.059(4) -0.029(3) 0.052(3)
C31 0.0414(15) 0.0350(12) 0.0486(14) -0.0081(10) -0.0047(10) -0.0036(10)
C32 0.0400(15) 0.0378(13) 0.0574(15) -0.0087(11) -0.0045(11) -0.0030(10)
C33 0.0437(17) 0.0523(16) 0.0728(19) -0.0090(14) -0.0083(13) -0.0082(12)
C34 0.067(2) 0.0597(18) 0.076(2) -0.0109(16) -0.0218(17) -0.0215(16)
C35 0.076(2) 0.0622(19) 0.068(2) -0.0280(16) -0.0074(16) -0.0170(16)
C36 0.067(2) 0.0452(15) 0.0529(16) -0.0166(12) -0.0018(13) -0.0078(13)
C37 0.0359(15) 0.0536(16) 0.0675(18) -0.0230(13) 0.0025(12) -0.0013(11)
C38 0.054(2) 0.084(2) 0.0645(19) -0.0213(17) -0.0049(14) -0.0017(16)
C39 0.077(3) 0.0591(19) 0.087(2) -0.0247(18) 0.0072(19) 0.0152(17)
C40 0.078(3) 0.074(2) 0.078(2) -0.0453(19) 0.0123(18) -0.0059(18)
C41 0.098(3) 0.071(2) 0.107(3) -0.033(2) 0.002(2) 0.010(2)
C42 0.203(6) 0.080(3) 0.129(4) -0.028(3) 0.102(4) 0.002(3)
Cl1S 0.0725(6) 0.0888(6) 0.0760(5) -0.0275(5) -0.0012(4) -0.0028(5)
Cl2S 0.1196(10) 0.1112(8) 0.0797(6) -0.0318(6) -0.0002(6) 0.0376(7)
C1S 0.066(2) 0.076(2) 0.067(2) -0.0372(17) 0.0171(15) -0.0134(17)
Cl3S 0.0837(15) 0.0844(14) 0.135(2) 0.0020(13) -0.0022(13) -0.0252(11)
Cl4S 0.191(4) 0.185(4) 0.092(2) -0.046(2) 0.035(2) -0.077(3)
C2S 0.089(7) 0.052(4) 0.094(6) -0.004(4) 0.002(5) 0.000(4)
Cl5S 0.136(3) 0.1047(19) 0.177(3) -0.0196(19) -0.071(2) 0.0225(18)
Cl6S 0.164(5) 0.230(6) 0.277(8) -0.125(6) 0.006(5) -0.011(4)
C3S 0.073(12) 0.21(2) 0.28(3) -0.070(17) -0.021(12) 0.057(13)

loop_
_atom_type_symbol
_atom_type_description
_atom_type_scat_dispersion_real
_atom_type_scat_dispersion_imag
_atom_type_scat_source
C C 0.0181 0.0091 'International Tables Vol C Tables 4.2.6.8 and 6.1.1.4'
H H 0.0000 0.0000 'International Tables Vol C Tables 4.2.6.8 and 6.1.1.4'
N N 0.0311 0.0180 'International Tables Vol C Tables 4.2.6.8 and 6.1.1.4'
Cl Cl 0.3639 0.7018 'International Tables Vol C Tables 4.2.6.8 and 6.1.1.4'
Br Br -0.6763 1.2805 'International Tables Vol C Tables 4.2.6.8 and 6.1.1.4'

loop_
_geom_angle_atom_site_label_1
_geom_angle_atom_site_label_2
_geom_angle_atom_site_label_3
_geom_angle
C1 N1 C3 109.1(2)
C1 N1 C11 124.9(2)
C3 N1 C11 126.0(2)
C1 N2 C4 109.1(2)
C1 N2 C31 124.2(2)
C4 N2 C31 126.4(2)
N1 C1 N2 107.6(2)
N1 C1 C2 126.3(2)
N2 C1 C2 126.1(2)
C4 C3 N1 107.3(2)
C3 C4 N2 106.9(2)
C16 C11 C12 123.8(2)
C16 C11 N1 118.3(2)
C12 C11 N1 117.9(2)
C11 C12 C13 117.0(3)
C11 C12 C17 123.0(2)
C13 C12 C17 119.9(3)
C14 C13 C12 120.3(3)
C15 C14 C13 121.2(3)
C14 C15 C16 121.2(3)
C11 C16 C15 116.4(3)
C11 C16 C20 122.7(2)
C15 C16 C20 121.0(3)
C12 C17 C18 110.6(3)
C12 C17 C19 112.0(3)
C18 C17 C19 110.3(3)
C21 C20 C22 111.7(4)
C21 C20 C16 112.3(3)
C22 C20 C16 112.4(3)
C32 C31 C36 124.7(3)
C32 C31 N2 117.4(2)
C36 C31 N2 117.9(2)
C31 C32 C33 116.6(3)
C31 C32 C37 123.1(2)
C33 C32 C37 120.3(3)
C34 C33 C32 120.1(3)
C35 C34 C33 121.4(3)
C34 C35 C36 121.2(3)
C35 C36 C31 115.9(3)
C35 C36 C40 122.1(3)
C31 C36 C40 122.0(3)
C32 C37 C38 110.8(2)
C32 C37 C39 111.8(3)
C38 C37 C39 110.6(3)
C42 C40 C36 112.3(4)
C42 C40 C41 110.5(3)
C36 C40 C41 113.8(3)
Cl2S C1S Cl1S 110.90(17)
Cl4S C2S Cl3S 114.4(6)
Cl5S C3S Cl6S 114.6(9)

loop_
_geom_bond_atom_site_label_1
_geom_bond_atom_site_label_2
_geom_bond_distance
N1 C1 1.337(3)
N1 C3 1.385(3)
N1 C11 1.451(3)
N2 C1 1.338(3)
N2 C4 1.388(3)
N2 C31 1.451(3)
C1 C2 1.477(3)
C3 C4 1.345(4)
C11 C16 1.394(4)
C11 C12 1.397(4)
C12 C13 1.400(4)
C12 C17 1.517(4)
C13 C14 1.376(5)
C14 C15 1.373(5)
C15 C16 1.399(4)
C16 C20 1.514(4)
C17 C18 1.529(4)
C17 C19 1.530(4)
C20 C21 1.491(5)
C20 C22 1.505(5)
C31 C32 1.391(4)
C31 C36 1.396(4)
C32 C33 1.400(4)
C32 C37 1.516(4)
C33 C34 1.380(5)
C34 C35 1.375(5)
C35 C36 1.392(4)
C36 C40 1.510(5)
C37 C38 1.520(4)
C37 C39 1.527(4)
C40 C42 1.509(6)
C40 C41 1.516(5)
Cl1S C1S 1.763(4)
Cl2S C1S 1.747(4)
Cl3S C2S 1.713(6)
Cl4S C2S 1.701(7)
Cl5S C3S 1.687(9)
Cl6S C3S 1.697(9)

loop_
_geom_torsion_atom_site_label_1
_geom_torsion_atom_site_label_2
_geom_torsion_atom_site_label_3
_geom_torsion_atom_site_label_4
_geom_torsion
C3 N1 C1 N2 -0.4(3)
C11 N1 C1 N2 177.8(2)
C3 N1 C1 C2 -179.5(2)
C11 N1 C1 C2 -1.3(4)
C4 N2 C1 N1 0.5(3)
C31 N2 C1 N1 -174.0(2)
C4 N2 C1 C2 179.6(2)
C31 N2 C1 C2 5.1(4)
C1 N1 C3 C4 0.2(3)
C11 N1 C3 C4 -178.0(2)
N1 C3 C4 N2 0.1(3)
C1 N2 C4 C3 -0.4(3)
C31 N2 C4 C3 173.9(2)
C1 N1 C11 C16 104.2(3)
C3 N1 C11 C16 -77.9(3)
C1 N1 C11 C12 -76.3(3)
C3 N1 C11 C12 101.6(3)
C16 C11 C12 C13 -0.6(4)
N1 C11 C12 C13 179.9(2)
C16 C11 C12 C17 177.4(3)
N1 C11 C12 C17 -2.1(4)
C11 C12 C13 C14 0.0(4)
C17 C12 C13 C14 -178.1(3)
C12 C13 C14 C15 0.7(5)
C13 C14 C15 C16 -0.8(5)
C12 C11 C16 C15 0.5(4)
N1 C11 C16 C15 -180.0(2)
C12 C11 C16 C20 -179.5(3)
N1 C11 C16 C20 0.0(4)
C14 C15 C16 C11 0.2(4)
C14 C15 C16 C20 -179.8(3)
C11 C12 C17 C18 -106.3(3)
C13 C12 C17 C18 71.7(3)
C11 C12 C17 C19 130.2(3)
C13 C12 C17 C19 -51.8(4)
C11 C16 C20 C21 -110.2(4)
C15 C16 C20 C21 69.8(5)
C11 C16 C20 C22 122.9(4)
C15 C16 C20 C22 -57.2(4)
C1 N2 C31 C32 81.6(3)
C4 N2 C31 C32 -92.0(3)
C1 N2 C31 C36 -97.9(3)
C4 N2 C31 C36 88.6(3)
C36 C31 C32 C33 2.6(4)
N2 C31 C32 C33 -176.8(2)
C36 C31 C32 C37 -176.0(3)
N2 C31 C32 C37 4.6(4)
C31 C32 C33 C34 0.0(4)
C37 C32 C33 C34 178.6(3)
C32 C33 C34 C35 -1.6(5)
C33 C34 C35 C36 0.7(5)
C34 C35 C36 C31 1.7(5)
C34 C35 C36 C40 -178.9(3)
C32 C31 C36 C35 -3.4(4)
N2 C31 C36 C35 176.0(3)
C32 C31 C36 C40 177.2(3)
N2 C31 C36 C40 -3.4(4)
C31 C32 C37 C38 112.1(3)
C33 C32 C37 C38 -66.4(3)
C31 C32 C37 C39 -124.0(3)
C33 C32 C37 C39 57.5(4)
C35 C36 C40 C42 -83.9(5)
C31 C36 C40 C42 95.4(4)
C35 C36 C40 C41 42.6(5)
C31 C36 C40 C41 -138.1(3)
